data_7154670
loop_
_publ_author_name
'Toledo, Hila'
'Amar, Michal'
'Bar, Sukanta'
'Iron, Mark A.'
'Fridman, Natalia'
'Tumanskii, Boris'
'Shimon, Linda J. W.'
'Botoshansky, Mark'
'Szpilman, Alex M.'

_publ_section_title
;
 Synthesis and stability of cyclic \a-hydrogen nitroxides.
;
_journal_issue 43
_journal_name_full 'Organic &amp; biomolecular chemistry'
_journal_page_first 10726
_journal_page_last 10733
_journal_paper_doi 10.1039/c5ob01443c
_journal_volume 13
_journal_year 2015
_chemical_absolute_configuration unk
_chemical_formula_moiety 'C26 H23 N O4'
_chemical_formula_sum 'C26 H23 N O4'
_chemical_formula_weight 413.45
_chemical_name_systematic 'ethyl cis-4,7-dihydroxy-1-methyl-3-(naphthalen-1-yl)isoindoline-1-carboxylat'
_space_group_IT_number 14
_symmetry_cell_setting monoclinic
_symmetry_space_group_name_Hall '-P 2ybc'
_symmetry_space_group_name_H-M 'P 1 21/c 1'
_atom_sites_solution_hydrogens geom
_atom_sites_solution_primary direct
_atom_sites_solution_secondary difmap
_audit_block_doi 10.5517/cc1jbph1
_audit_creation_method SHELXL-97
_audit_update_record
;
2015-07-05 deposited with the CCDC.
2015-08-24 downloaded from the CCDC.
;
_cell_angle_alpha 90.00
_cell_angle_beta 94.188(4)
_cell_angle_gamma 90.00
_cell_formula_units_Z 4
_cell_length_a 9.0810(6)
_cell_length_b 11.0920(6)
_cell_length_c 20.5970(10)
_cell_measurement_reflns_used 3175
_cell_measurement_temperature 293(2)
_cell_measurement_theta_max 24.14
_cell_measurement_theta_min 0.99
_cell_volume 2069.1(2)
_computing_cell_refinement 'DENZO HKL2000 (Otwinowski & Minor 1997)'
_computing_data_collection 'Collect (Nonius, 2006)'
_computing_data_reduction 'DENZO HKL2000 (Otwinowski & Minor 1997)'
_computing_molecular_graphics 'Mercury 3.5'
_computing_structure_refinement 'SHELXL-97 (Sheldrick, 1997)'
_computing_structure_solution 'SHELXS-97 (Sheldrick, 1997)'
_diffrn_ambient_temperature 293(2)
_diffrn_detector_area_resol_mean 95
_diffrn_measured_fraction_theta_full 0.991
_diffrn_measured_fraction_theta_max 0.991
_diffrn_measurement_device_type 'Nonius KappaCCD'
_diffrn_measurement_method 'phi- and omega-scans'
_diffrn_radiation_monochromator graphite
_diffrn_radiation_source 'fine-focus sealed tube'
_diffrn_radiation_type MoK\a
_diffrn_radiation_wavelength 0.71073
_diffrn_reflns_av_R_equivalents 0.0510
_diffrn_reflns_av_sigmaI/netI 0.0252
_diffrn_reflns_limit_h_max 10
_diffrn_reflns_limit_h_min 0
_diffrn_reflns_limit_k_max 12
_diffrn_reflns_limit_k_min 0
_diffrn_reflns_limit_l_max 23
_diffrn_reflns_limit_l_min -23
_diffrn_reflns_number 3046
_diffrn_reflns_theta_full 24.14
_diffrn_reflns_theta_max 24.14
_diffrn_reflns_theta_min 1.98
_diffrn_standards_decay_% none
_diffrn_standards_interval_count none
_diffrn_standards_interval_time none
_diffrn_standards_number none
_exptl_absorpt_coefficient_mu 0.089
_exptl_absorpt_correction_T_max 0.9636
_exptl_absorpt_correction_T_min 0.9534
_exptl_absorpt_correction_type multi-scan
_exptl_absorpt_process_details
; 
'HKL Denzo and Scalepack (Otwinowski & Minor 1997)'  
;
_exptl_crystal_colour colorless
_exptl_crystal_density_diffrn 1.327
_exptl_crystal_density_method 'not measured'
_exptl_crystal_description block
_exptl_crystal_F_000 872
_exptl_crystal_size_max 0.42
_exptl_crystal_size_mid 0.36
_exptl_crystal_size_min 0.30
_refine_diff_density_max 0.165
_refine_diff_density_min -0.157
_refine_diff_density_rms 0.034
_refine_ls_extinction_method none
_refine_ls_goodness_of_fit_ref 1.079
_refine_ls_hydrogen_treatment constr
_refine_ls_matrix_type full
_refine_ls_number_parameters 280
_refine_ls_number_reflns 3046
_refine_ls_number_restraints 0
_refine_ls_restrained_S_all 1.079
_refine_ls_R_factor_all 0.0531
_refine_ls_R_factor_gt 0.0442
_refine_ls_shift/su_max 0.000
_refine_ls_shift/su_mean 0.000
_refine_ls_structure_factor_coef Fsqd
_refine_ls_weighting_details 'calc w=1/[\s^2^(Fo^2^)+(0.0787P)^2^+0.2547P] where P=(Fo^2^+2Fc^2^)/3'
_refine_ls_weighting_scheme calc
_refine_ls_wR_factor_gt 0.1168
_refine_ls_wR_factor_ref 0.1229
_reflns_number_gt 2571
_reflns_number_total 3046
_reflns_threshold_expression >2sigma(I)
_cod_data_source_file c5ob01443c2.cif
_cod_data_source_block shelxl
_cod_depositor_comments 'Adding full bibliography for 7154666--7154672.cif.'
_cod_original_sg_symbol_H-M 'P 21/c'
_cod_database_code 7154670

loop_
_symmetry_equiv_pos_as_xyz
'x, y, z'
'-x, y+1/2, -z+1/2'
'-x, -y, -z'
'x, -y-1/2, z-1/2'

loop_
_atom_site_label
_atom_site_type_symbol
_atom_site_fract_x
_atom_site_fract_y
_atom_site_fract_z
_atom_site_U_iso_or_equiv
_atom_site_adp_type
_atom_site_occupancy
_atom_site_symmetry_multiplicity
_atom_site_calc_flag
_atom_site_refinement_flags
O1 O 0.41731(13) -0.22101(11) 0.55136(6) 0.0519(3) Uani 1 1 d .
H1D H 0.3887 -0.1892 0.5168 0.078 Uiso 1 1 calc R
O2 O 1.01767(13) -0.13580(11) 0.61030(6) 0.0553(4) Uani 1 1 d .
H2D H 1.0292 -0.0769 0.6342 0.083 Uiso 1 1 calc R
O3 O 0.94297(16) 0.04466(12) 0.69726(6) 0.0652(4) Uani 1 1 d .
O4 O 0.78511(14) 0.19931(11) 0.69100(6) 0.0586(4) Uani 1 1 d .
N1 N 0.64765(14) 0.12507(12) 0.57570(6) 0.0421(4) Uani 1 1 d .
H1E H 0.6273 0.1994 0.6001 0.051 Uiso 1 1 d R
C1 C 0.7141(2) 0.1889(2) 0.80178(10) 0.0686(6) Uani 1 1 d .
H1A H 0.7406 0.2130 0.8459 0.103 Uiso 1 1 calc R
H1B H 0.7101 0.1025 0.7993 0.103 Uiso 1 1 calc R
H1C H 0.6191 0.2218 0.7879 0.103 Uiso 1 1 calc R
C2 C 0.8264(2) 0.2346(2) 0.75873(9) 0.0644(6) Uani 1 1 d .
H2A H 0.8325 0.3217 0.7619 0.077 Uiso 1 1 calc R
H2B H 0.9225 0.2014 0.7725 0.077 Uiso 1 1 calc R
C3 C 0.84849(19) 0.10302(16) 0.66798(8) 0.0457(4) Uani 1 1 d .
C4 C 0.79465(18) 0.07460(15) 0.59719(8) 0.0417(4) Uani 1 1 d .
C5 C 0.9108(2) 0.12600(17) 0.55382(10) 0.0567(5) Uani 1 1 d .
H5A H 1.0060 0.0933 0.5673 0.085 Uiso 1 1 calc R
H5B H 0.9136 0.2122 0.5579 0.085 Uiso 1 1 calc R
H5C H 0.8851 0.1045 0.5093 0.085 Uiso 1 1 calc R
C6 C 0.76960(17) -0.06003(14) 0.58985(7) 0.0396(4) Uani 1 1 d .
C7 C 0.86987(18) -0.15203(15) 0.59370(8) 0.0426(4) Uani 1 1 d .
C8 C 0.82074(19) -0.27217(15) 0.58071(7) 0.0451(4) Uani 1 1 d .
C9 C 0.9205(2) -0.37049(17) 0.58134(9) 0.0589(5) Uani 1 1 d .
H9 H 1.0210 -0.3571 0.5903 0.071 Uiso 1 1 calc R
C10 C 0.8703(3) -0.48444(18) 0.56897(11) 0.0721(6) Uani 1 1 d .
H10 H 0.9371 -0.5481 0.5694 0.087 Uiso 1 1 calc R
C11 C 0.7193(3) -0.50705(17) 0.55558(11) 0.0707(6) Uani 1 1 d .
H11 H 0.6863 -0.5854 0.5475 0.085 Uiso 1 1 calc R
C12 C 0.6208(2) -0.41429(16) 0.55436(9) 0.0574(5) Uani 1 1 d .
H12 H 0.5208 -0.4303 0.5456 0.069 Uiso 1 1 calc R
C13 C 0.66733(19) -0.29464(14) 0.56606(7) 0.0446(4) Uani 1 1 d .
C14 C 0.56509(18) -0.19699(15) 0.56480(7) 0.0415(4) Uani 1 1 d .
C15 C 0.61690(17) -0.08329(14) 0.57822(7) 0.0383(4) Uani 1 1 d .
C16 C 0.53117(17) 0.03160(14) 0.58455(7) 0.0391(4) Uani 1 1 d .
H16 H 0.4551 0.0372 0.5484 0.047 Uiso 1 1 d R
C17 C 0.45926(17) 0.04538(14) 0.64850(7) 0.0407(4) Uani 1 1 d .
C18 C 0.36515(17) 0.14676(15) 0.65678(8) 0.0436(4) Uani 1 1 d .
C19 C 0.3310(2) 0.23359(17) 0.60763(9) 0.0528(5) Uani 1 1 d .
H19 H 0.3698 0.2247 0.5674 0.063 Uiso 1 1 calc R
C20 C 0.2422(2) 0.33014(19) 0.61796(11) 0.0642(5) Uani 1 1 d .
H20 H 0.2211 0.3855 0.5847 0.077 Uiso 1 1 calc R
C21 C 0.1828(2) 0.34647(19) 0.67799(11) 0.0672(6) Uani 1 1 d .
H21 H 0.1229 0.4126 0.6847 0.081 Uiso 1 1 calc R
C22 C 0.2130(2) 0.26527(19) 0.72648(10) 0.0595(5) Uani 1 1 d .
H22 H 0.1736 0.2770 0.7664 0.071 Uiso 1 1 calc R
C23 C 0.30294(18) 0.16318(16) 0.71772(8) 0.0483(4) Uani 1 1 d .
C24 C 0.3330(2) 0.07760(19) 0.76764(9) 0.0583(5) Uani 1 1 d .
H24 H 0.2908 0.0867 0.8071 0.070 Uiso 1 1 calc R
C25 C 0.4228(2) -0.01780(18) 0.75872(9) 0.0581(5) Uani 1 1 d .
H25 H 0.4422 -0.0731 0.7922 0.070 Uiso 1 1 calc R
C26 C 0.4867(2) -0.03354(16) 0.69908(8) 0.0500(4) Uani 1 1 d .
H26 H 0.5489 -0.0989 0.6939 0.060 Uiso 1 1 calc R

loop_
_atom_site_aniso_label
_atom_site_aniso_U_11
_atom_site_aniso_U_22
_atom_site_aniso_U_33
_atom_site_aniso_U_23
_atom_site_aniso_U_13
_atom_site_aniso_U_12
O1 0.0494(7) 0.0593(8) 0.0459(7) 0.0054(6) -0.0033(5) -0.0083(6)
O2 0.0438(7) 0.0603(8) 0.0610(8) -0.0020(6) -0.0014(6) 0.0066(6)
O3 0.0673(9) 0.0665(9) 0.0585(8) -0.0105(7) -0.0185(7) 0.0119(7)
O4 0.0593(8) 0.0640(8) 0.0516(7) -0.0169(6) -0.0031(6) 0.0066(6)
N1 0.0439(8) 0.0407(8) 0.0417(8) 0.0019(6) 0.0031(6) 0.0029(6)
C1 0.0635(13) 0.0795(14) 0.0628(13) -0.0185(11) 0.0043(10) 0.0020(11)
C2 0.0590(12) 0.0785(14) 0.0543(12) -0.0254(10) -0.0054(9) -0.0021(10)
C3 0.0414(9) 0.0480(10) 0.0476(10) -0.0023(8) 0.0017(8) -0.0033(8)
C4 0.0430(9) 0.0440(9) 0.0383(9) 0.0010(7) 0.0044(7) 0.0007(7)
C5 0.0549(11) 0.0563(11) 0.0608(12) 0.0086(9) 0.0172(9) 0.0003(9)
C6 0.0437(9) 0.0441(9) 0.0309(8) 0.0010(7) 0.0016(6) 0.0026(7)
C7 0.0420(9) 0.0524(10) 0.0332(9) 0.0013(7) 0.0021(7) 0.0053(8)
C8 0.0566(11) 0.0460(10) 0.0324(9) -0.0016(7) 0.0007(7) 0.0074(8)
C9 0.0655(12) 0.0573(12) 0.0525(11) -0.0058(9) -0.0052(9) 0.0171(9)
C10 0.0879(16) 0.0510(12) 0.0745(14) -0.0118(10) -0.0142(12) 0.0231(11)
C11 0.0951(17) 0.0434(11) 0.0702(14) -0.0089(10) -0.0168(12) 0.0083(11)
C12 0.0703(13) 0.0492(11) 0.0504(11) -0.0055(8) -0.0125(9) -0.0016(9)
C13 0.0578(11) 0.0442(10) 0.0310(8) -0.0014(7) -0.0023(7) 0.0028(8)
C14 0.0453(10) 0.0479(10) 0.0310(8) 0.0007(7) 0.0001(7) -0.0014(8)
C15 0.0425(9) 0.0439(9) 0.0281(8) 0.0008(7) 0.0011(6) 0.0022(7)
C16 0.0416(9) 0.0437(9) 0.0316(8) 0.0011(7) 0.0005(6) 0.0017(7)
C17 0.0396(9) 0.0463(9) 0.0360(9) -0.0010(7) 0.0014(7) -0.0043(7)
C18 0.0374(9) 0.0525(10) 0.0409(9) -0.0051(7) 0.0019(7) -0.0024(7)
C19 0.0518(10) 0.0588(11) 0.0479(10) -0.0008(8) 0.0054(8) 0.0089(9)
C20 0.0599(12) 0.0626(12) 0.0700(14) -0.0009(10) 0.0046(10) 0.0146(10)
C21 0.0553(12) 0.0648(13) 0.0823(16) -0.0191(11) 0.0101(11) 0.0113(10)
C22 0.0475(10) 0.0716(13) 0.0606(12) -0.0220(11) 0.0126(9) -0.0038(10)
C23 0.0414(9) 0.0597(11) 0.0445(10) -0.0110(8) 0.0073(7) -0.0085(8)
C24 0.0602(12) 0.0762(13) 0.0403(10) -0.0082(9) 0.0148(8) -0.0119(10)
C25 0.0703(13) 0.0669(12) 0.0378(10) 0.0067(9) 0.0086(9) -0.0077(10)
C26 0.0557(11) 0.0545(11) 0.0397(10) 0.0032(8) 0.0041(8) 0.0000(8)

loop_
_atom_type_symbol
_atom_type_description
_atom_type_scat_dispersion_real
_atom_type_scat_dispersion_imag
_atom_type_scat_source
O O 0.0106 0.0060 'International Tables Vol C Tables 4.2.6.8 and 6.1.1.4'
N N 0.0061 0.0033 'International Tables Vol C Tables 4.2.6.8 and 6.1.1.4'
C C 0.0033 0.0016 'International Tables Vol C Tables 4.2.6.8 and 6.1.1.4'
H H 0.0000 0.0000 'International Tables Vol C Tables 4.2.6.8 and 6.1.1.4'

loop_
_geom_angle_atom_site_label_1
_geom_angle_atom_site_label_2
_geom_angle_atom_site_label_3
_geom_angle
C14 O1 H1D 109.5
C7 O2 H2D 109.5
C3 O4 C2 117.97(15)
C4 N1 C16 109.23(12)
C4 N1 H1E 111.1
C16 N1 H1E 110.7
C2 C1 H1A 109.5
C2 C1 H1B 109.5
H1A C1 H1B 109.5
C2 C1 H1C 109.5
H1A C1 H1C 109.5
H1B C1 H1C 109.5
O4 C2 C1 109.63(16)
O4 C2 H2A 109.7
C1 C2 H2A 109.7
O4 C2 H2B 109.7
C1 C2 H2B 109.7
H2A C2 H2B 108.2
O3 C3 O4 124.81(16)
O3 C3 C4 122.14(16)
O4 C3 C4 113.00(15)
N1 C4 C6 102.50(13)
N1 C4 C3 114.99(13)
C6 C4 C3 109.37(13)
N1 C4 C5 109.03(13)
C6 C4 C5 114.25(14)
C3 C4 C5 106.90(14)
C4 C5 H5A 109.5
C4 C5 H5B 109.5
H5A C5 H5B 109.5
C4 C5 H5C 109.5
H5A C5 H5C 109.5
H5B C5 H5C 109.5
C7 C6 C15 121.00(15)
C7 C6 C4 129.44(15)
C15 C6 C4 109.56(13)
C6 C7 O2 123.51(15)
C6 C7 C8 119.31(15)
O2 C7 C8 117.17(14)
C9 C8 C7 121.81(16)
C9 C8 C13 118.77(16)
C7 C8 C13 119.41(15)
C10 C9 C8 120.55(19)
C10 C9 H9 119.7
C8 C9 H9 119.7
C9 C10 C11 120.80(19)
C9 C10 H10 119.6
C11 C10 H10 119.6
C12 C11 C10 120.01(19)
C12 C11 H11 120.0
C10 C11 H11 120.0
C11 C12 C13 121.34(19)
C11 C12 H12 119.3
C13 C12 H12 119.3
C12 C13 C8 118.51(16)
C12 C13 C14 121.74(16)
C8 C13 C14 119.74(15)
C15 C14 O1 122.36(14)
C15 C14 C13 118.89(15)
O1 C14 C13 118.73(14)
C14 C15 C6 121.43(14)
C14 C15 C16 128.79(14)
C6 C15 C16 109.77(13)
N1 C16 C15 101.58(12)
N1 C16 C17 112.75(12)
C15 C16 C17 114.72(13)
N1 C16 H16 109.1
C15 C16 H16 109.2
C17 C16 H16 109.2
C26 C17 C18 119.28(15)
C26 C17 C16 121.94(15)
C18 C17 C16 118.73(14)
C19 C18 C23 117.56(15)
C19 C18 C17 123.47(15)
C23 C18 C17 118.96(15)
C20 C19 C18 121.54(18)
C20 C19 H19 119.2
C18 C19 H19 119.2
C19 C20 C21 120.7(2)
C19 C20 H20 119.7
C21 C20 H20 119.7
C22 C21 C20 119.67(18)
C22 C21 H21 120.2
C20 C21 H21 120.2
C21 C22 C23 121.62(18)
C21 C22 H22 119.2
C23 C22 H22 119.2
C24 C23 C22 121.88(17)
C24 C23 C18 119.17(16)
C22 C23 C18 118.94(17)
C25 C24 C23 120.83(17)
C25 C24 H24 119.6
C23 C24 H24 119.6
C24 C25 C26 120.34(17)
C24 C25 H25 119.8
C26 C25 H25 119.8
C17 C26 C25 121.40(17)
C17 C26 H26 119.3
C25 C26 H26 119.3

loop_
_geom_bond_atom_site_label_1
_geom_bond_atom_site_label_2
_geom_bond_distance
O1 C14 1.376(2)
O1 H1D 0.8200
O2 C7 1.372(2)
O2 H2D 0.8200
O3 C3 1.201(2)
O4 C3 1.318(2)
O4 C2 1.471(2)
N1 C4 1.485(2)
N1 C16 1.502(2)
N1 H1E 0.9897
C1 C2 1.489(3)
C1 H1A 0.9600
C1 H1B 0.9600
C1 H1C 0.9600
C2 H2A 0.9700
C2 H2B 0.9700
C3 C4 1.536(2)
C4 C6 1.516(2)
C4 C5 1.540(2)
C5 H5A 0.9600
C5 H5B 0.9600
C5 H5C 0.9600
C6 C7 1.366(2)
C6 C15 1.414(2)
C7 C8 1.425(2)
C8 C9 1.417(2)
C8 C13 1.426(2)
C9 C10 1.361(3)
C9 H9 0.9300
C10 C11 1.402(3)
C10 H10 0.9300
C11 C12 1.363(3)
C11 H11 0.9300
C12 C13 1.408(2)
C12 H12 0.9300
C13 C14 1.426(2)
C14 C15 1.367(2)
C15 C16 1.504(2)
C16 C17 1.520(2)
C16 H16 0.9800
C17 C26 1.370(2)
C17 C18 1.430(2)
C18 C19 1.415(2)
C18 C23 1.425(2)
C19 C20 1.366(3)
C19 H19 0.9300
C20 C21 1.396(3)
C20 H20 0.9300
C21 C22 1.358(3)
C21 H21 0.9300
C22 C23 1.415(3)
C22 H22 0.9300
C23 C24 1.411(3)
C24 C25 1.356(3)
C24 H24 0.9300
C25 C26 1.407(3)
C25 H25 0.9300
C26 H26 0.9300
